data_7123601
loop_
_publ_author_name
'Maguire, Casey J.'
'Carlson, Graham J.'
'Ford, Jacob W.'
'Strecker, Tracy E.'
'Hamel, Ernest'
'Trawick, Mary Lynn'
'Pinney, Kevin G.'

_publ_section_title
;
 Synthesis and biological evaluation of structurally diverse
 \a-conformationally restricted chalcones and related analogues.
;
_journal_issue 8
_journal_name_full MedChemComm
_journal_page_first 1445
_journal_page_last 1456
_journal_paper_doi 10.1039/c9md00127a
_journal_volume 10
_journal_year 2019
_chemical_absolute_configuration unk
_chemical_formula_sum 'C21 H24 O4'
_chemical_formula_weight 340.40
_space_group_crystal_system orthorhombic
_space_group_IT_number 19
_space_group_name_Hall 'P 2ac 2ab'
_space_group_name_H-M_alt 'P 21 21 21'
_symmetry_space_group_name_Hall 'P 2ac 2ab'
_symmetry_space_group_name_H-M 'P 21 21 21'
_atom_sites_solution_hydrogens geom
_audit_creation_method SHELXL-2014
_audit_update_record
;
2019-02-26 deposited with the CCDC.    2019-05-28 downloaded from the CCDC.
;
_cell_angle_alpha 90
_cell_angle_beta 90
_cell_angle_gamma 90
_cell_formula_units_Z 4
_cell_length_a 7.0800(2)
_cell_length_b 8.7733(3)
_cell_length_c 28.3213(8)
_cell_measurement_reflns_used 9909
_cell_measurement_temperature 150(2)
_cell_measurement_theta_max 28.29
_cell_measurement_theta_min 2.43
_cell_volume 1759.18(9)
_computing_cell_refinement 'Bruker SAINT'
_computing_data_collection 'Bruker APEX2'
_computing_data_reduction 'Bruker SAINT'
_computing_molecular_graphics 'Bruker SHELXTL'
_computing_publication_material 'Bruker SHELXTL'
_computing_structure_refinement 'SHELXL-2014 (Sheldrick, 2014)'
_computing_structure_solution 'SHELXS-97 (Sheldrick 2008)'
_diffrn_ambient_temperature 150(2)
_diffrn_measured_fraction_theta_full 0.998
_diffrn_measured_fraction_theta_max 0.999
_diffrn_measurement_device_type 'Bruker APEX-II CCD'
_diffrn_measurement_method '\f and \w scans'
_diffrn_radiation_type MoK\a
_diffrn_radiation_wavelength 0.71073
_diffrn_reflns_av_R_equivalents 0.0309
_diffrn_reflns_av_unetI/netI 0.0330
_diffrn_reflns_Laue_measured_fraction_full 0.998
_diffrn_reflns_Laue_measured_fraction_max 0.999
_diffrn_reflns_limit_h_max 9
_diffrn_reflns_limit_h_min -9
_diffrn_reflns_limit_k_max 11
_diffrn_reflns_limit_k_min -9
_diffrn_reflns_limit_l_max 37
_diffrn_reflns_limit_l_min -37
_diffrn_reflns_number 14446
_diffrn_reflns_point_group_measured_fraction_full 0.999
_diffrn_reflns_point_group_measured_fraction_max 0.996
_diffrn_reflns_theta_full 25.242
_diffrn_reflns_theta_max 28.290
_diffrn_reflns_theta_min 2.731
_exptl_absorpt_coefficient_mu 0.088
_exptl_absorpt_correction_T_max 0.921
_exptl_absorpt_correction_T_min 0.905
_exptl_absorpt_correction_type multi-scan
_exptl_absorpt_process_details SADABS
_exptl_crystal_colour colourless
_exptl_crystal_density_diffrn 1.285
_exptl_crystal_description block
_exptl_crystal_F_000 728
_exptl_crystal_size_max 0.343
_exptl_crystal_size_mid 0.322
_exptl_crystal_size_min 0.147
_refine_diff_density_max 0.217
_refine_diff_density_min -0.178
_refine_diff_density_rms 0.039
_refine_ls_abs_structure_details
; 
 Flack x determined using 1463 quotients [(I+)-(I-)]/[(I+)+(I-)] 
 (Parsons, Flack and Wagner, Acta Cryst. B69 (2013) 249-259). 
;
_refine_ls_abs_structure_Flack -0.2(3)
_refine_ls_extinction_method none
_refine_ls_goodness_of_fit_ref 1.052
_refine_ls_hydrogen_treatment constr
_refine_ls_matrix_type full
_refine_ls_number_parameters 230
_refine_ls_number_reflns 4355
_refine_ls_number_restraints 0
_refine_ls_restrained_S_all 1.052
_refine_ls_R_factor_all 0.0462
_refine_ls_R_factor_gt 0.0388
_refine_ls_shift/su_max 0.001
_refine_ls_shift/su_mean 0.000
_refine_ls_structure_factor_coef Fsqd
_refine_ls_weighting_details 'w=1/[\s^2^(Fo^2^)+(0.0387P)^2^+0.2776P] where P=(Fo^2^+2Fc^2^)/3'
_refine_ls_weighting_scheme calc
_refine_ls_wR_factor_gt 0.0832
_refine_ls_wR_factor_ref 0.0863
_reflns_Friedel_coverage 0.724
_reflns_Friedel_fraction_full 0.999
_reflns_Friedel_fraction_max 0.992
_reflns_number_gt 3868
_reflns_number_total 4355
_reflns_threshold_expression 'I > 2\s(I)'
_cod_data_source_file c9md00127a2.cif
_cod_data_source_block kp94
_cod_depositor_comments 'Adding full bibliography for 7123599--7123601.cif.'
_cod_database_code 7123601
_shelx_space_group_comment
; 
The symmetry employed for this shelxl refinement is uniquely defined 
by the following loop, which should always be used as a source of 
symmetry information in preference to the above space-group names. 
They are only intended as comments. 
;
_shelx_estimated_absorpt_t_min 0.970
_shelx_estimated_absorpt_t_max 0.987
_shelxl_version_number 2014-3

loop_
_space_group_symop_operation_xyz
'x, y, z'
'-x+1/2, -y, z+1/2'
'-x, y+1/2, -z+1/2'
'x+1/2, -y+1/2, -z'

loop_
_atom_site_label
_atom_site_type_symbol
_atom_site_fract_x
_atom_site_fract_y
_atom_site_fract_z
_atom_site_U_iso_or_equiv
_atom_site_adp_type
_atom_site_occupancy
_atom_site_site_symmetry_order
_atom_site_calc_flag
_atom_site_refinement_flags_posn
_atom_site_refinement_flags_adp
O4 O 1.34241(19) 0.97754(14) 0.87996(5) 0.0298(3) Uani 1 1 d . .
O3 O 1.21468(19) 1.12861(14) 0.95542(5) 0.0275(3) Uani 1 1 d . .
O2 O 0.9310(2) 1.01951(16) 1.00701(5) 0.0364(4) Uani 1 1 d . .
O1 O 0.11145(19) 0.33512(17) 0.77199(5) 0.0346(3) Uani 1 1 d . .
C4 C 0.6220(3) 0.50577(19) 0.82197(6) 0.0218(4) Uani 1 1 d . .
C3 C 0.5368(3) 0.37656(19) 0.84235(6) 0.0215(4) Uani 1 1 d . .
C2 C 0.3669(3) 0.3242(2) 0.82419(6) 0.0249(4) Uani 1 1 d . .
H2 H 0.3094 0.2365 0.8376 0.030 Uiso 1 1 calc R U
C6 C 0.3631(3) 0.5243(2) 0.76607(6) 0.0278(4) Uani 1 1 d . .
H6 H 0.3043 0.5750 0.7403 0.033 Uiso 1 1 calc R U
C5 C 0.5348(3) 0.5752(2) 0.78373(6) 0.0262(4) Uani 1 1 d . .
H5 H 0.5943 0.6602 0.7692 0.031 Uiso 1 1 calc R U
C1 C 0.2793(3) 0.3981(2) 0.78666(7) 0.0259(4) Uani 1 1 d . .
C10 C 0.8023(3) 0.5663(2) 0.84090(6) 0.0231(4) Uani 1 1 d . .
H10 H 0.8747 0.6347 0.8192 0.028 Uiso 1 1 calc R U
C13 C 0.8727(3) 0.8130(2) 0.95082(6) 0.0226(4) Uani 1 1 d . .
H13 H 0.7665 0.7769 0.9680 0.027 Uiso 1 1 calc R U
C17 C 1.0881(2) 0.7901(2) 0.88527(6) 0.0219(4) Uani 1 1 d . .
H17 H 1.1301 0.7379 0.8578 0.026 Uiso 1 1 calc R U
C12 C 0.9300(3) 0.7379(2) 0.90976(6) 0.0209(4) Uani 1 1 d . .
C16 C 1.1845(3) 0.9186(2) 0.90106(6) 0.0219(4) Uani 1 1 d . .
C15 C 1.1245(3) 0.99695(19) 0.94132(6) 0.0225(4) Uani 1 1 d . .
C11 C 0.8214(3) 0.60185(19) 0.89385(6) 0.0209(4) Uani 1 1 d . .
H11 H 0.7075 0.5773 0.9133 0.025 Uiso 1 1 calc R U
C14 C 0.9712(3) 0.9410(2) 0.96669(6) 0.0239(4) Uani 1 1 d . .
C7 C 0.6321(3) 0.29694(19) 0.88333(7) 0.0247(4) Uani 1 1 d . .
H7A H 0.5927 0.1887 0.8838 0.030 Uiso 1 1 calc R U
H7B H 0.5898 0.3444 0.9132 0.030 Uiso 1 1 calc R U
C9 C 0.9195(3) 0.4654(2) 0.87223(6) 0.0240(4) Uani 1 1 d . .
H9 H 1.0594 0.4754 0.8683 0.029 Uiso 1 1 calc R U
C8 C 0.8478(3) 0.3052(2) 0.88044(7) 0.0272(4) Uani 1 1 d . .
H8A H 0.9022 0.2656 0.9102 0.033 Uiso 1 1 calc R U
H8B H 0.8918 0.2389 0.8544 0.033 Uiso 1 1 calc R U
C21 C 1.4425(3) 0.8820(2) 0.84811(7) 0.0334(5) Uani 1 1 d . .
H21A H 1.4633 0.7822 0.8628 0.050 Uiso 1 1 calc R U
H21B H 1.5647 0.9286 0.8405 0.050 Uiso 1 1 calc R U
H21C H 1.3688 0.8693 0.8191 0.050 Uiso 1 1 calc R U
C20 C 1.3798(3) 1.0989(2) 0.98334(7) 0.0320(5) Uani 1 1 d . .
H20A H 1.3437 1.0430 1.0119 0.048 Uiso 1 1 calc R U
H20B H 1.4391 1.1957 0.9922 0.048 Uiso 1 1 calc R U
H20C H 1.4693 1.0378 0.9649 0.048 Uiso 1 1 calc R U
C19 C 0.8015(3) 0.9524(3) 1.03934(7) 0.0370(5) Uani 1 1 d . .
H19A H 0.6775 0.9425 1.0243 0.056 Uiso 1 1 calc R U
H19B H 0.7905 1.0171 1.0674 0.056 Uiso 1 1 calc R U
H19C H 0.8474 0.8513 1.0486 0.056 Uiso 1 1 calc R U
C18 C 0.0080(3) 0.4156(3) 0.73683(8) 0.0412(5) Uani 1 1 d . .
H18A H -0.0098 0.5215 0.7469 0.062 Uiso 1 1 calc R U
H18B H -0.1155 0.3672 0.7324 0.062 Uiso 1 1 calc R U
H18C H 0.0781 0.4135 0.7070 0.062 Uiso 1 1 calc R U

loop_
_atom_site_aniso_label
_atom_site_aniso_U_11
_atom_site_aniso_U_22
_atom_site_aniso_U_33
_atom_site_aniso_U_23
_atom_site_aniso_U_13
_atom_site_aniso_U_12
O4 0.0333(7) 0.0259(7) 0.0301(7) -0.0052(6) 0.0126(6) -0.0090(6)
O3 0.0329(7) 0.0174(6) 0.0322(7) -0.0033(5) 0.0020(6) -0.0047(5)
O2 0.0436(8) 0.0321(8) 0.0336(8) -0.0153(6) 0.0178(7) -0.0123(7)
O1 0.0276(7) 0.0409(8) 0.0354(8) -0.0077(6) -0.0075(6) -0.0018(6)
C4 0.0271(8) 0.0191(8) 0.0192(8) -0.0038(7) 0.0011(8) -0.0021(8)
C3 0.0255(9) 0.0190(8) 0.0200(8) -0.0041(7) 0.0025(8) 0.0009(7)
C2 0.0278(9) 0.0206(8) 0.0262(9) -0.0036(7) 0.0032(8) -0.0020(8)
C6 0.0355(10) 0.0277(9) 0.0202(8) -0.0045(7) -0.0048(8) 0.0048(9)
C5 0.0368(10) 0.0217(9) 0.0201(9) -0.0013(7) 0.0012(8) -0.0032(8)
C1 0.0249(9) 0.0280(10) 0.0249(9) -0.0105(8) -0.0005(8) -0.0003(8)
C10 0.0285(9) 0.0216(8) 0.0193(8) -0.0003(7) 0.0016(8) -0.0057(7)
C13 0.0222(8) 0.0221(8) 0.0233(9) 0.0012(7) 0.0034(8) -0.0013(7)
C17 0.0268(9) 0.0212(8) 0.0179(8) -0.0006(7) 0.0007(7) 0.0006(7)
C12 0.0232(8) 0.0194(8) 0.0200(8) 0.0012(7) -0.0031(7) 0.0000(7)
C16 0.0241(9) 0.0200(8) 0.0215(8) 0.0029(7) 0.0023(7) -0.0013(7)
C15 0.0259(8) 0.0156(8) 0.0260(9) -0.0007(7) 0.0010(8) -0.0016(7)
C11 0.0225(8) 0.0202(8) 0.0199(8) -0.0001(7) -0.0005(7) -0.0019(7)
C14 0.0276(9) 0.0201(9) 0.0239(9) -0.0033(7) 0.0036(8) 0.0006(7)
C7 0.0308(9) 0.0176(8) 0.0257(9) 0.0009(7) -0.0011(8) -0.0027(8)
C9 0.0228(8) 0.0233(9) 0.0260(9) -0.0036(7) 0.0001(8) -0.0008(7)
C8 0.0304(10) 0.0197(8) 0.0315(10) -0.0022(7) -0.0034(9) 0.0022(8)
C21 0.0291(10) 0.0386(11) 0.0325(11) -0.0071(9) 0.0080(9) -0.0043(9)
C20 0.0377(11) 0.0297(10) 0.0285(10) -0.0009(8) -0.0038(9) -0.0087(9)
C19 0.0323(10) 0.0513(13) 0.0274(10) -0.0118(9) 0.0098(9) -0.0126(10)
C18 0.0335(11) 0.0551(14) 0.0350(12) -0.0122(10) -0.0101(10) 0.0044(11)

loop_
_atom_type_symbol
_atom_type_description
_atom_type_scat_dispersion_real
_atom_type_scat_dispersion_imag
_atom_type_scat_source
C C 0.0033 0.0016 'International Tables Vol C Tables 4.2.6.8 and 6.1.1.4'
H H 0.0000 0.0000 'International Tables Vol C Tables 4.2.6.8 and 6.1.1.4'
O O 0.0106 0.0060 'International Tables Vol C Tables 4.2.6.8 and 6.1.1.4'

loop_
_geom_angle_atom_site_label_1
_geom_angle_atom_site_label_2
_geom_angle_atom_site_label_3
_geom_angle
C16 O4 C21 117.50(14)
C15 O3 C20 112.62(14)
C14 O2 C19 117.66(15)
C1 O1 C18 117.16(17)
C5 C4 C3 118.89(17)
C5 C4 C10 120.51(16)
C3 C4 C10 120.60(16)
C2 C3 C4 119.10(17)
C2 C3 C7 121.22(16)
C4 C3 C7 119.69(16)
C3 C2 C1 121.05(17)
C1 C6 C5 118.74(18)
C4 C5 C6 121.96(18)
O1 C1 C6 124.37(18)
O1 C1 C2 115.39(17)
C6 C1 C2 120.22(17)
C4 C10 C9 118.53(15)
C4 C10 C11 120.04(15)
C9 C10 C11 59.67(12)
C14 C13 C12 120.15(17)
C16 C17 C12 119.98(16)
C17 C12 C13 119.51(16)
C17 C12 C11 121.80(16)
C13 C12 C11 118.68(16)
O4 C16 C17 124.47(16)
O4 C16 C15 114.74(15)
C17 C16 C15 120.79(16)
O3 C15 C14 120.49(16)
O3 C15 C16 120.50(16)
C14 C15 C16 119.01(16)
C12 C11 C9 121.28(16)
C12 C11 C10 120.18(15)
C9 C11 C10 59.03(11)
O2 C14 C15 114.67(16)
O2 C14 C13 124.85(17)
C15 C14 C13 120.48(17)
C3 C7 C8 112.44(16)
C10 C9 C8 116.91(16)
C10 C9 C11 61.30(11)
C8 C9 C11 121.25(16)
C9 C8 C7 112.77(15)

loop_
_geom_bond_atom_site_label_1
_geom_bond_atom_site_label_2
_geom_bond_distance
O4 C16 1.369(2)
O4 C21 1.421(2)
O3 C15 1.379(2)
O3 C20 1.435(2)
O2 C14 1.364(2)
O2 C19 1.423(2)
O1 C1 1.375(2)
O1 C18 1.424(3)
C4 C5 1.388(3)
C4 C3 1.408(2)
C4 C10 1.483(3)
C3 C2 1.387(3)
C3 C7 1.513(3)
C2 C1 1.391(3)
C6 C1 1.385(3)
C6 C5 1.388(3)
C10 C9 1.503(3)
C10 C11 1.538(2)
C13 C14 1.396(3)
C13 C12 1.397(2)
C17 C16 1.391(2)
C17 C12 1.395(3)
C12 C11 1.490(2)
C16 C15 1.398(2)
C15 C14 1.391(3)
C11 C9 1.513(2)
C7 C8 1.531(3)
C9 C8 1.513(3)
